data_2102782
loop_
_publ_author_name
'Parkin, Andrew'
'Adam, Martin'
'Cooper, Richard I.'
'Middlemiss, Derek S.'
'Wilson, Chick C.'

_publ_section_title
;
 Structure and hydrogen bonding in 2,4-dihydroxybenzoic acid at 90,
 100, 110 and 150K; a theoretical and single-crystal X-ray diffraction
 study
;
_journal_coeditor_code BS5037
_journal_issue 2
_journal_name_full 'Acta Crystallographica Section B'
_journal_page_first 303
_journal_page_last 308
_journal_paper_doi 10.1107/S0108768106055212
_journal_volume 63
_journal_year 2007
_chemical_formula_moiety 'C7 H6 O4'
_chemical_formula_sum 'C7 H6 O4'
_chemical_formula_weight 154.12
_chemical_name_systematic '2,4-dihydroxybenzoic acid'
_space_group_IT_number 14
_symmetry_cell_setting monoclinic
_symmetry_space_group_name_Hall '-P 2yn'
_symmetry_space_group_name_H-M 'P 1 21/n 1'
_atom_sites_solution_hydrogens geom
_atom_sites_solution_primary direct
_audit_creation_method CRYSTALS_ver_12.24
_cell_angle_alpha 90
_cell_angle_beta 99.630(3)
_cell_angle_gamma 90
_cell_formula_units_Z 4
_cell_length_a 3.6686(5)
_cell_length_b 22.333(3)
_cell_length_c 8.0046(11)
_cell_measurement_reflns_used 10028
_cell_measurement_temperature 90
_cell_measurement_theta_max 35
_cell_measurement_theta_min 0
_cell_volume 646.58(15)
_computing_cell_refinement 'Denzo/Scalepack (Otwinowski & Minor, 1996)'
_computing_data_collection 'COLLECT (Nonius BV, 1997)'
_computing_data_reduction 'Denzo/Scalepack (Otwinowski & Minor, 1996)'
_computing_molecular_graphics 'CAMERON (Watkin et al 1996)'
_computing_publication_material 'CRYSTALS (Betteridge et al 2003)'
_computing_structure_refinement 'CRYSTALS (Betteridge et al 2003)'
_computing_structure_solution 'SIR92 (Altomare et al, 1994)'
_diffrn_ambient_temperature 90
_diffrn_measured_fraction_theta_full 0.997
_diffrn_measured_fraction_theta_max 0.775
_diffrn_measurement_device_type 'Nonius Kappa CCD'
_diffrn_measurement_method '\f & \w scans'
_diffrn_radiation_monochromator graphite
_diffrn_radiation_type 'Mo K\a'
_diffrn_radiation_wavelength 0.71073
_diffrn_reflns_av_R_equivalents 0.047
_diffrn_reflns_limit_h_max 5
_diffrn_reflns_limit_h_min -5
_diffrn_reflns_limit_k_max 25
_diffrn_reflns_limit_k_min -30
_diffrn_reflns_limit_l_max 10
_diffrn_reflns_limit_l_min -12
_diffrn_reflns_number 5714
_diffrn_reflns_theta_full 26.040
_diffrn_reflns_theta_max 33.818
_diffrn_reflns_theta_min 1.824
_diffrn_standards_number 0
_exptl_absorpt_coefficient_mu 0.133
_exptl_absorpt_correction_T_max 0.99
_exptl_absorpt_correction_T_min 0.96
_exptl_absorpt_correction_type multi-scan
_exptl_absorpt_process_details 'SORTAV (Blessing)'
_exptl_crystal_colour colourless
_exptl_crystal_density_diffrn 1.583
_exptl_crystal_description plate
_exptl_crystal_F_000 320
_exptl_crystal_size_max 0.80
_exptl_crystal_size_mid 0.30
_exptl_crystal_size_min 0.08
_refine_diff_density_max 0.71
_refine_diff_density_min -0.83
_refine_ls_extinction_coef 12(7)
_refine_ls_extinction_method 'Larson 1970 Crystallographic Computing eq 22'
_refine_ls_goodness_of_fit_ref 0.9636
_refine_ls_hydrogen_treatment mixed
_refine_ls_matrix_type full
_refine_ls_number_parameters 107
_refine_ls_number_reflns 2019
_refine_ls_number_restraints 0
_refine_ls_R_factor_all 0.0976
_refine_ls_R_factor_gt 0.0541
_refine_ls_shift/su_max 0.000164
_refine_ls_structure_factor_coef Fsqd
_refine_ls_weighting_details
;
 p=P(6)*max(Fo^2^,0) + (1-P(6))Fc^2^
 Method = SHELXL 97 (Sheldrick, 1997)
 W = 1. / [Sigma^2^(F*)+(P(1)p)^2^+P(2)p+P(4)+P(5)Sin(theta) ]
 P(i) are:
 0.322E-01 0.690 0.00 0.00 0.00 0.333
;
_refine_ls_weighting_scheme calc
_refine_ls_wR_factor_all 0.1317
_refine_ls_wR_factor_gt 0.1132
_refine_ls_wR_factor_ref 0.1317
_reflns_number_gt 1301
_reflns_number_total 2022
_reflns_threshold_expression I>2.00s(I)
_cod_data_source_file bs5037.cif
_cod_data_source_block 90k
_cod_depositor_comments
;
The following automatic conversions were performed:
'_symmetry_cell_setting' value 'Monoclinic' changed to 'monoclinic'
according to '/home/saulius/struct/CIF-dictionaries/cif_core.dic'
dictionary named 'cif_core.dic' version 2.4.1 from 2010-06-29.

Automatic conversion script
Id: cif_fix_enum 1527 2010-12-29 10:47:43Z saulius 

The following automatic conversions were performed:

'_symmetry_cell_setting' value 'Monoclinic' changed to 'monoclinic'
according to /home/saulius/struct/CIF-dictionaries/cif_core.dic
dictionary named 'cif_core.dic' version 2.4.1 from 2010-06-29.

Automatic conversion script
Id: cif_fix_values 1715 2011-07-08 13:25:40Z adriana 
;
_cod_original_sg_symbol_H-M 'P 1 21/n 1 '
_cod_database_code 2102782

loop_
_symmetry_equiv_pos_as_xyz
x,y,z
-x,-y,-z
-x+1/2,y+1/2,-z+1/2
x+1/2,-y+1/2,z+1/2

loop_
_atom_site_type_symbol
_atom_site_label
_atom_site_fract_x
_atom_site_fract_y
_atom_site_fract_z
_atom_site_U_iso_or_equiv
_atom_site_adp_type
_atom_site_occupancy
C C1 0.3016(5) 0.09421(8) 0.7174(2) 0.0136 Uani 1.0000
C C2 0.3938(5) 0.15429(8) 0.7589(2) 0.0135 Uani 1.0000
O O2 0.3800(4) 0.17744(6) 0.91619(17) 0.0182 Uani 1.0000
C C3 0.5016(5) 0.19267(8) 0.6389(2) 0.0144 Uani 1.0000
C C4 0.5175(5) 0.17137(8) 0.4772(2) 0.0144 Uani 1.0000
O O4 0.6182(4) 0.20656(6) 0.35487(18) 0.0179 Uani 1.0000
C C5 0.4250(5) 0.11172(8) 0.4325(2) 0.0157 Uani 1.0000
C C6 0.3196(5) 0.07420(8) 0.5523(2) 0.0143 Uani 1.0000
C C7 0.1800(5) 0.05422(8) 0.8407(2) 0.0142 Uani 1.0000
O O8 0.1500(4) 0.07026(6) 0.98746(17) 0.0179 Uani 1.0000
O O9 0.1034(4) -0.00118(6) 0.78791(18) 0.0183 Uani 1.0000
H H31 0.5677 0.2352 0.6689 0.0170 Uiso 1.0000
H H51 0.4378 0.0967 0.3160 0.0195 Uiso 1.0000
H H61 0.2535 0.0317 0.5214 0.0179 Uiso 1.0000
H H4 0.682(9) 0.2419(15) 0.397(4) 0.052(9) Uiso 1.0000
H H81 0.0734 0.0440 1.0596 0.070(11) Uiso 0.0000
H H82 0.2057 0.1081 1.0210 0.028(9) Uiso 0.3000
H H9 0.0264 -0.0281 0.8581 0.070(11) Uiso 1.0000
H H2 0.3101 0.1540 0.9968 0.031(9) Uiso 0.7000

loop_
_atom_site_aniso_label
_atom_site_aniso_U_11
_atom_site_aniso_U_22
_atom_site_aniso_U_33
_atom_site_aniso_U_12
_atom_site_aniso_U_13
_atom_site_aniso_U_23
C1 0.0134(9) 0.0120(9) 0.0161(9) 0.0000(7) 0.0043(7) 0.0011(7)
C2 0.0131(9) 0.0143(9) 0.0133(8) 0.0011(7) 0.0030(7) -0.0005(7)
O2 0.0277(8) 0.0137(7) 0.0142(7) -0.0018(6) 0.0065(6) -0.0021(5)
C3 0.0151(9) 0.0114(9) 0.0174(9) -0.0002(6) 0.0045(7) 0.0020(7)
C4 0.0128(8) 0.0150(9) 0.0159(9) 0.0008(7) 0.0038(7) 0.0055(7)
O4 0.0245(8) 0.0150(7) 0.0156(7) -0.0011(6) 0.0078(6) 0.0022(5)
C5 0.0154(9) 0.0164(9) 0.0159(9) 0.0000(7) 0.0038(7) -0.0019(7)
C6 0.0149(9) 0.0127(9) 0.0158(9) 0.0004(7) 0.0036(7) -0.0003(7)
C7 0.0131(9) 0.0142(9) 0.0153(8) 0.0009(7) 0.0021(7) 0.0018(7)
O8 0.0253(8) 0.0143(7) 0.0148(7) -0.0026(6) 0.0052(6) 0.0001(5)
O9 0.0264(8) 0.0107(6) 0.0189(7) -0.0041(6) 0.0074(6) -0.0006(5)

loop_
_atom_type_symbol
_atom_type_scat_dispersion_real
_atom_type_scat_dispersion_imag
_atom_type_scat_source
C 0.0033 0.0016 'International Tables Vol C 4.2.6.8 and 6.1.1.4'
H 0.0000 0.0000 'International Tables Vol C 4.2.6.8 and 6.1.1.4'
O 0.0106 0.0060 'International Tables Vol C 4.2.6.8 and 6.1.1.4'

loop_
_geom_angle_atom_site_label_1
_geom_angle_atom_site_label_2
_geom_angle_atom_site_label_3
_geom_angle
_geom_angle_publ_flag
C2 C1 C6 118.48(16) yes
C2 C1 C7 120.85(16) yes
C6 C1 C7 120.64(17) yes
C1 C2 O2 122.12(16) yes
C1 C2 C3 120.51(17) yes
O2 C2 C3 117.38(17) yes
C2 O2 H2 119.895 no
C2 C3 C4 119.51(17) yes
C2 C3 H31 120.279 no
C4 C3 H31 120.209 no
C3 C4 O4 122.28(17) yes
C3 C4 C5 121.02(17) yes
O4 C4 C5 116.70(17) yes
C4 O4 H4 109(2) no
C4 C5 C6 118.91(17) yes
C4 C5 H51 120.546 no
C6 C5 H51 120.538 no
C1 C6 C5 121.57(17) yes
C1 C6 H61 119.105 no
C5 C6 H61 119.328 no
C1 C7 O8 123.12(17) yes
C1 C7 O9 115.49(16) yes
O8 C7 O9 121.39(17) yes
C7 O8 H81 120.139 no
C7 O8 H82 119.860 no
H81 O8 H82 120.000 no
C7 O9 H9 119.839 no

loop_
_geom_bond_atom_site_label_1
_geom_bond_atom_site_label_2
_geom_bond_distance
_geom_bond_publ_flag
C1 C2 1.410(3) yes
C1 C6 1.406(3) yes
C1 C7 1.456(3) yes
C2 O2 1.370(2) yes
C2 C3 1.393(3) yes
O2 H2 0.900 no
C3 C4 1.389(3) yes
C3 H31 1.000 no
C4 O4 1.354(2) yes
C4 C5 1.406(3) yes
O4 H4 0.88(3) no
C5 C6 1.377(3) yes
C5 H51 1.000 no
C6 H61 1.000 no
C7 O8 1.251(2) yes
C7 O9 1.322(2) yes
O8 H81 0.900 no
O8 H82 0.900 no
O9 H9 0.900 no
